data_7150999
loop_
_publ_author_name
'Coqui\`ere, David'
'Marrot, J\'er\^ome'
'Reinaud, Olivia'

_publ_section_title
;
 Spectacular induced-fit process for guest binding by a calix[6]arene
 Zn(ii) funnel complex
;
_journal_issue 21
_journal_name_full 'Organic &amp; Biomolecular Chemistry'
_journal_page_first 3930
_journal_page_last 3934
_journal_paper_doi 10.1039/b809699f
_journal_volume 6
_journal_year 2008
_chemical_formula_sum 'C88 H129 Cl2 N9 O19 Zn'
_chemical_formula_weight 1753.27
_chemical_name_systematic
;
?
;
_space_group_IT_number 14
_symmetry_cell_setting monoclinic
_symmetry_space_group_name_Hall '-P 2ybc'
_symmetry_space_group_name_H-M 'P 1 21/c 1'
_atom_sites_solution_hydrogens geom
_atom_sites_solution_primary direct
_atom_sites_solution_secondary difmap
_audit_creation_method SHELXL-97
_cell_angle_alpha 90.00
_cell_angle_beta 109.2790(10)
_cell_angle_gamma 90.00
_cell_formula_units_Z 4
_cell_length_a 16.4885(3)
_cell_length_b 26.3581(6)
_cell_length_c 23.3178(5)
_cell_measurement_reflns_used 6981
_cell_measurement_temperature 100(2)
_cell_measurement_theta_max 30.01
_cell_measurement_theta_min 2.67
_cell_volume 9565.7(4)
_computing_cell_refinement 'Bruker APEX2'
_computing_data_collection 'Bruker APEX2'
_computing_data_reduction 'Bruker SAINT'
_computing_molecular_graphics 'Bruker SHELXTL'
_computing_publication_material 'Bruker SHELXTL'
_computing_structure_refinement 'SHELXL-97 (Sheldrick, 1997)'
_computing_structure_solution 'SHELXS-97 (Sheldrick, 1990)'
_diffrn_ambient_temperature 100(2)
_diffrn_detector_area_resol_mean 512x512
_diffrn_measured_fraction_theta_full 0.998
_diffrn_measured_fraction_theta_max 0.998
_diffrn_measurement_device_type 'CCD area detector'
_diffrn_measurement_method 'phi and omega scans'
_diffrn_radiation_monochromator graphite
_diffrn_radiation_source 'fine-focus sealed tube'
_diffrn_radiation_type MoK\a
_diffrn_radiation_wavelength 0.71073
_diffrn_reflns_av_R_equivalents 0.0536
_diffrn_reflns_av_sigmaI/netI 0.0545
_diffrn_reflns_limit_h_max 20
_diffrn_reflns_limit_h_min -23
_diffrn_reflns_limit_k_max 23
_diffrn_reflns_limit_k_min -37
_diffrn_reflns_limit_l_max 32
_diffrn_reflns_limit_l_min -29
_diffrn_reflns_number 117512
_diffrn_reflns_theta_full 30.08
_diffrn_reflns_theta_max 30.08
_diffrn_reflns_theta_min 1.21
_exptl_absorpt_coefficient_mu 0.381
_exptl_absorpt_correction_T_max 0.9451
_exptl_absorpt_correction_T_min 0.8626
_exptl_absorpt_correction_type multi-scan
_exptl_absorpt_process_details 'SADABS (Sheldrick, V2.10)'
_exptl_crystal_colour colorless
_exptl_crystal_density_diffrn 1.217
_exptl_crystal_density_method 'not measured'
_exptl_crystal_description parallelepiped
_exptl_crystal_F_000 3744
_exptl_crystal_size_max 0.40
_exptl_crystal_size_mid 0.25
_exptl_crystal_size_min 0.15
_refine_diff_density_max 1.285
_refine_diff_density_min -1.031
_refine_diff_density_rms 0.116
_refine_ls_extinction_method none
_refine_ls_goodness_of_fit_ref 1.109
_refine_ls_hydrogen_treatment constr
_refine_ls_matrix_type full
_refine_ls_number_parameters 995
_refine_ls_number_reflns 28046
_refine_ls_number_restraints 0
_refine_ls_restrained_S_all 1.109
_refine_ls_R_factor_all 0.0874
_refine_ls_R_factor_gt 0.0608
_refine_ls_shift/su_max 0.001
_refine_ls_shift/su_mean 0.000
_refine_ls_structure_factor_coef Fsqd
_refine_ls_weighting_details 'calc w=1/[\s^2^(Fo^2^)+(0.1120P)^2^+0.0000P] where P=(Fo^2^+2Fc^2^)/3'
_refine_ls_weighting_scheme calc
_refine_ls_wR_factor_gt 0.1782
_refine_ls_wR_factor_ref 0.1922
_reflns_number_gt 19361
_reflns_number_total 28046
_reflns_threshold_expression >2sigma(I)
_cod_data_source_file b809699f.txt
_cod_data_source_block 3aqua
_cod_depositor_comments
;
The following automatic conversions were performed:
'_symmetry_cell_setting' value 'Monoclinic' changed to 'monoclinic'
according to '/home/saulius/struct/CIF-dictionaries/cif_core.dic'
dictionary named 'cif_core.dic' version 2.4.1 from 2010-06-29.

Automatic conversion script
Id: cif_fix_enum 1527 2010-12-29 10:47:43Z saulius 
;
_cod_original_cell_volume 9565.7(3)
_cod_original_sg_symbol_H-M P2(1)/c
_cod_database_code 7150999

loop_
_symmetry_equiv_pos_as_xyz
'x, y, z'
'-x, y+1/2, -z+1/2'
'-x, -y, -z'
'x, -y-1/2, z-1/2'

loop_
_atom_site_label
_atom_site_type_symbol
_atom_site_fract_x
_atom_site_fract_y
_atom_site_fract_z
_atom_site_U_iso_or_equiv
_atom_site_adp_type
_atom_site_occupancy
_atom_site_symmetry_multiplicity
_atom_site_calc_flag
_atom_site_refinement_flags
_atom_site_disorder_assembly
_atom_site_disorder_group
Zn1 Zn 0.096585(14) 0.901806(9) 0.449703(11) 0.01436(7) Uani 1 1 d . . .
N1 N 0.20963(11) 0.93188(7) 0.49831(8) 0.0167(3) Uani 1 1 d . . .
C2 C 0.24936(14) 0.92212(9) 0.55920(10) 0.0216(4) Uani 1 1 d . . .
H2 H 0.2248 0.9043 0.5848 0.026 Uiso 1 1 calc R . .
C3 C 0.32968(14) 0.94236(10) 0.57643(11) 0.0250(5) Uani 1 1 d . . .
H3 H 0.3713 0.9413 0.6159 0.030 Uiso 1 1 calc R . .
N4 N 0.33907(11) 0.96437(8) 0.52643(9) 0.0220(4) Uani 1 1 d . . .
C5 C 0.26542(13) 0.95780(8) 0.47958(10) 0.0183(4) Uani 1 1 d . . .
C6 C 0.25013(13) 0.97623(9) 0.41650(10) 0.0202(4) Uani 1 1 d . . .
H6A H 0.1878 0.9803 0.3950 0.024 Uiso 1 1 calc R . .
H6B H 0.2784 1.0095 0.4173 0.024 Uiso 1 1 calc R . .
O7 O 0.28541(9) 0.93917(6) 0.38597(7) 0.0195(3) Uani 1 1 d . . .
C8 C 0.33238(13) 0.95661(8) 0.35010(10) 0.0170(4) Uani 1 1 d . . .
C9 C 0.41439(13) 0.93638(8) 0.36269(10) 0.0176(4) Uani 1 1 d . . .
C10 C 0.46296(13) 0.95078(9) 0.32627(10) 0.0189(4) Uani 1 1 d . . .
H10 H 0.5190 0.9371 0.3346 0.023 Uiso 1 1 calc R . .
C11 C 0.43150(13) 0.98465(9) 0.27807(10) 0.0190(4) Uani 1 1 d . . .
C12 C 0.34809(13) 1.00312(9) 0.26635(10) 0.0207(4) Uani 1 1 d . . .
H12 H 0.3253 1.0261 0.2335 0.025 Uiso 1 1 calc R . .
C13 C 0.29698(13) 0.98909(8) 0.30103(10) 0.0184(4) Uani 1 1 d . . .
C14 C 0.20511(12) 1.00715(9) 0.28209(11) 0.0198(4) Uani 1 1 d . . .
H14A H 0.1952 1.0310 0.2476 0.024 Uiso 1 1 calc R . .
H14B H 0.1968 1.0263 0.3163 0.024 Uiso 1 1 calc R . .
C15 C 0.13765(13) 0.96508(8) 0.26332(9) 0.0176(4) Uani 1 1 d . . .
C16 C 0.15742(13) 0.91548(9) 0.25210(10) 0.0192(4) Uani 1 1 d . . .
H16 H 0.2150 0.9068 0.2563 0.023 Uiso 1 1 calc R . .
C17 C 0.09323(13) 0.87829(9) 0.23465(9) 0.0185(4) Uani 1 1 d . . .
C18 C 0.00855(13) 0.89251(8) 0.22698(10) 0.0179(4) Uani 1 1 d . . .
H18 H -0.0357 0.8678 0.2139 0.021 Uiso 1 1 calc R . .
C19 C -0.01248(13) 0.94146(8) 0.23792(10) 0.0174(4) Uani 1 1 d . . .
C20 C 0.05273(13) 0.97799(8) 0.25679(10) 0.0170(4) Uani 1 1 d . . .
C21 C -0.10382(12) 0.95751(8) 0.23141(10) 0.0187(4) Uani 1 1 d . . .
H21A H -0.1029 0.9752 0.2691 0.022 Uiso 1 1 calc R . .
H21B H -0.1235 0.9823 0.1977 0.022 Uiso 1 1 calc R . .
C22 C -0.16841(12) 0.91498(8) 0.21946(10) 0.0166(4) Uani 1 1 d . . .
C23 C -0.16401(12) 0.87799(8) 0.26314(9) 0.0153(4) Uani 1 1 d . . .
C24 C -0.22318(12) 0.83821(8) 0.25204(9) 0.0156(4) Uani 1 1 d . . .
C25 C -0.28879(12) 0.83675(8) 0.19625(10) 0.0182(4) Uani 1 1 d . . .
H25 H -0.3296 0.8100 0.1884 0.022 Uiso 1 1 calc R . .
C26 C -0.29673(13) 0.87315(9) 0.15147(10) 0.0188(4) Uani 1 1 d . . .
C27 C -0.23549(13) 0.91187(8) 0.16427(10) 0.0178(4) Uani 1 1 d . . .
H27 H -0.2397 0.9370 0.1343 0.021 Uiso 1 1 calc R . .
C28 C -0.21217(12) 0.79682(8) 0.29860(10) 0.0177(4) Uani 1 1 d . . .
H28A H -0.2610 0.7729 0.2842 0.021 Uiso 1 1 calc R . .
H28B H -0.2137 0.8121 0.3370 0.021 Uiso 1 1 calc R . .
C29 C -0.12843(13) 0.76748(8) 0.31104(10) 0.0168(4) Uani 1 1 d . . .
C30 C -0.08320(13) 0.75077(8) 0.36935(9) 0.0163(4) Uani 1 1 d . . .
C31 C -0.00799(13) 0.72190(8) 0.38088(10) 0.0180(4) Uani 1 1 d . . .
C32 C 0.02268(13) 0.71184(9) 0.33314(10) 0.0210(4) Uani 1 1 d . . .
H32 H 0.0738 0.6926 0.3405 0.025 Uiso 1 1 calc R . .
C33 C -0.02088(14) 0.72970(9) 0.27450(10) 0.0199(4) Uani 1 1 d . . .
C34 C -0.09659(13) 0.75647(9) 0.26417(10) 0.0198(4) Uani 1 1 d . . .
H34 H -0.1275 0.7676 0.2241 0.024 Uiso 1 1 calc R . .
C35 C 0.03547(13) 0.70142(9) 0.44459(10) 0.0211(4) Uani 1 1 d . . .
H35A H 0.0351 0.7282 0.4743 0.025 Uiso 1 1 calc R . .
H35B H 0.0014 0.6725 0.4514 0.025 Uiso 1 1 calc R . .
C36 C 0.12692(13) 0.68410(9) 0.45678(10) 0.0189(4) Uani 1 1 d . . .
C37 C 0.19352(13) 0.71891(8) 0.46995(10) 0.0174(4) Uani 1 1 d . . .
C38 C 0.27872(13) 0.70366(8) 0.48126(9) 0.0173(4) Uani 1 1 d . . .
C39 C 0.29477(13) 0.65226(8) 0.47795(10) 0.0189(4) Uani 1 1 d . . .
H39 H 0.3524 0.6415 0.4858 0.023 Uiso 1 1 calc R . .
C40 C 0.22926(14) 0.61538(9) 0.46349(10) 0.0200(4) Uani 1 1 d . . .
C41 C 0.14588(14) 0.63256(9) 0.45337(10) 0.0212(4) Uani 1 1 d . . .
H41 H 0.1003 0.6086 0.4439 0.025 Uiso 1 1 calc R . .
C42 C 0.35088(13) 0.74149(8) 0.49467(10) 0.0184(4) Uani 1 1 d . . .
H42A H 0.4061 0.7231 0.5108 0.022 Uiso 1 1 calc R . .
H42B H 0.3466 0.7648 0.5269 0.022 Uiso 1 1 calc R . .
C43 C 0.35229(13) 0.77286(8) 0.44044(10) 0.0170(4) Uani 1 1 d . . .
C44 C 0.31587(13) 0.75518(8) 0.38109(10) 0.0191(4) Uani 1 1 d . . .
H44 H 0.2859 0.7238 0.3740 0.023 Uiso 1 1 calc R . .
C45 C 0.32279(13) 0.78285(9) 0.33195(10) 0.0194(4) Uani 1 1 d . . .
C46 C 0.36594(13) 0.82931(9) 0.34264(10) 0.0198(4) Uani 1 1 d . . .
H46 H 0.3705 0.8485 0.3093 0.024 Uiso 1 1 calc R . .
C47 C 0.40239(13) 0.84792(8) 0.40161(10) 0.0172(4) Uani 1 1 d . . .
C48 C 0.39510(13) 0.81953(8) 0.44987(10) 0.0173(4) Uani 1 1 d . . .
C49 C 0.44933(13) 0.89858(8) 0.41348(10) 0.0192(4) Uani 1 1 d . . .
H49A H 0.4452 0.9132 0.4515 0.023 Uiso 1 1 calc R . .
H49B H 0.5109 0.8927 0.4195 0.023 Uiso 1 1 calc R . .
N50 N 0.00480(10) 0.95334(7) 0.42210(8) 0.0156(3) Uani 1 1 d . . .
C51 C 0.01371(13) 1.00561(8) 0.42601(10) 0.0185(4) Uani 1 1 d . . .
H51 H 0.0655 1.0234 0.4458 0.022 Uiso 1 1 calc R . .
C52 C -0.06394(14) 1.02722(8) 0.39681(10) 0.0191(4) Uani 1 1 d . . .
H52 H -0.0764 1.0625 0.3925 0.023 Uiso 1 1 calc R . .
N53 N -0.12065(11) 0.98831(7) 0.37484(8) 0.0166(4) Uani 1 1 d . . .
C54 C -0.07794(12) 0.94416(8) 0.39079(9) 0.0156(4) Uani 1 1 d . . .
C55 C -0.11517(13) 0.89301(8) 0.37103(9) 0.0168(4) Uani 1 1 d . . .
H55A H -0.0905 0.8680 0.4038 0.020 Uiso 1 1 calc R . .
H55B H -0.1782 0.8938 0.3619 0.020 Uiso 1 1 calc R . .
O56 O -0.09513(9) 0.87880(6) 0.31735(6) 0.0165(3) Uani 1 1 d . . .
N57 N 0.06965(11) 0.85384(7) 0.50723(8) 0.0158(3) Uani 1 1 d . . .
C58 C -0.00080(13) 0.85573(8) 0.52688(10) 0.0180(4) Uani 1 1 d . . .
H58 H -0.0466 0.8794 0.5138 0.022 Uiso 1 1 calc R . .
C59 C 0.00639(14) 0.81834(9) 0.56779(11) 0.0230(5) Uani 1 1 d . . .
H59 H -0.0328 0.8111 0.5888 0.028 Uiso 1 1 calc R . .
N60 N 0.08111(12) 0.79285(7) 0.57330(9) 0.0221(4) Uani 1 1 d . . .
C61 C 0.11760(13) 0.81493(8) 0.53580(10) 0.0176(4) Uani 1 1 d . . .
C62 C 0.19707(13) 0.79664(9) 0.52536(10) 0.0195(4) Uani 1 1 d . . .
H62A H 0.2349 0.8257 0.5250 0.023 Uiso 1 1 calc R . .
H62B H 0.2288 0.7734 0.5585 0.023 Uiso 1 1 calc R . .
O63 O 0.17342(9) 0.77036(6) 0.46760(7) 0.0192(3) Uani 1 1 d . . .
C64 C 0.41609(14) 0.99121(10) 0.52507(12) 0.0294(6) Uani 1 1 d . . .
H64A H 0.4109 0.9990 0.4829 0.044 Uiso 1 1 calc R . .
H64B H 0.4667 0.9698 0.5432 0.044 Uiso 1 1 calc R . .
H64C H 0.4223 1.0228 0.5482 0.044 Uiso 1 1 calc R . .
O65 O 0.42817(10) 0.83851(6) 0.50895(7) 0.0234(3) Uani 1 1 d . . .
C66 C 0.51715(17) 0.82699(12) 0.53856(12) 0.0368(6) Uani 1 1 d . . .
H66A H 0.5258 0.7902 0.5380 0.055 Uiso 1 1 calc R . .
H66B H 0.5348 0.8389 0.5807 0.055 Uiso 1 1 calc R . .
H66C H 0.5517 0.8440 0.5172 0.055 Uiso 1 1 calc R . .
C67 C 0.48344(13) 1.00116(9) 0.23766(10) 0.0225(5) Uani 1 1 d . . .
C68 C 0.49573(17) 1.05938(10) 0.24225(14) 0.0339(6) Uani 1 1 d . . .
H68A H 0.4396 1.0761 0.2264 0.051 Uiso 1 1 calc R . .
H68B H 0.5319 1.0700 0.2184 0.051 Uiso 1 1 calc R . .
H68C H 0.5235 1.0690 0.2849 0.051 Uiso 1 1 calc R . .
C69 C 0.57193(15) 0.97632(12) 0.25608(12) 0.0328(6) Uani 1 1 d . . .
H69A H 0.6028 0.9833 0.2991 0.049 Uiso 1 1 calc R . .
H69B H 0.6045 0.9901 0.2313 0.049 Uiso 1 1 calc R . .
H69C H 0.5653 0.9396 0.2497 0.049 Uiso 1 1 calc R . .
C70 C 0.43465(16) 0.98699(12) 0.17143(11) 0.0350(6) Uani 1 1 d . . .
H70A H 0.4279 0.9501 0.1679 0.053 Uiso 1 1 calc R . .
H70B H 0.4670 0.9988 0.1455 0.053 Uiso 1 1 calc R . .
H70C H 0.3779 1.0031 0.1586 0.053 Uiso 1 1 calc R . .
N71 N 0.28320(12) 0.76581(8) 0.27210(9) 0.0240(4) Uani 1 1 d . . .
H71A H 0.2536 0.7374 0.2653 0.029 Uiso 1 1 calc R . .
H71B H 0.2880 0.7836 0.2414 0.029 Uiso 1 1 calc R . .
N72 N 0.11245(12) 0.82852(8) 0.22365(9) 0.0238(4) Uani 1 1 d . . .
H72A H 0.0712 0.8058 0.2118 0.029 Uiso 1 1 calc R . .
H72B H 0.1659 0.8198 0.2286 0.029 Uiso 1 1 calc R . .
N73 N 0.01309(13) 0.72308(8) 0.22752(9) 0.0253(4) Uani 1 1 d . . .
H73A H -0.0136 0.7359 0.1914 0.030 Uiso 1 1 calc R . .
H73B H 0.0612 0.7061 0.2341 0.030 Uiso 1 1 calc R . .
O74 O 0.03439(9) 1.02601(6) 0.27325(8) 0.0221(3) Uani 1 1 d . . .
C75 C 0.01327(16) 1.06297(10) 0.22572(13) 0.0333(6) Uani 1 1 d . . .
H75A H 0.0631 1.0687 0.2125 0.050 Uiso 1 1 calc R . .
H75B H -0.0028 1.0949 0.2407 0.050 Uiso 1 1 calc R . .
H75C H -0.0350 1.0507 0.1913 0.050 Uiso 1 1 calc R . .
C76 C -0.37047(14) 0.87259(9) 0.09046(10) 0.0233(5) Uani 1 1 d . . .
C77 C -0.33826(18) 0.88598(13) 0.03772(12) 0.0389(7) Uani 1 1 d . . .
H77A H -0.2937 0.8618 0.0366 0.058 Uiso 1 1 calc R . .
H77B H -0.3142 0.9203 0.0435 0.058 Uiso 1 1 calc R . .
H77C H -0.3862 0.8844 -0.0006 0.058 Uiso 1 1 calc R . .
C78 C -0.43667(18) 0.91178(14) 0.09277(15) 0.0489(8) Uani 1 1 d . . .
H78A H -0.4812 0.9143 0.0528 0.073 Uiso 1 1 calc R . .
H78B H -0.4087 0.9448 0.1040 0.073 Uiso 1 1 calc R . .
H78C H -0.4630 0.9016 0.1230 0.073 Uiso 1 1 calc R . .
C79 C -0.41273(18) 0.82036(12) 0.07625(12) 0.0389(7) Uani 1 1 d . . .
H79A H -0.4390 0.8116 0.1070 0.058 Uiso 1 1 calc R . .
H79B H -0.3692 0.7950 0.0765 0.058 Uiso 1 1 calc R . .
H79C H -0.4571 0.8211 0.0361 0.058 Uiso 1 1 calc R . .
C80 C -0.21247(13) 0.99280(9) 0.34043(10) 0.0216(5) Uani 1 1 d . . .
H80A H -0.2261 0.9724 0.3033 0.032 Uiso 1 1 calc R . .
H80B H -0.2266 1.0284 0.3296 0.032 Uiso 1 1 calc R . .
H80C H -0.2461 0.9806 0.3653 0.032 Uiso 1 1 calc R . .
O81 O -0.10887(9) 0.76541(6) 0.41800(7) 0.0213(3) Uani 1 1 d . . .
C82 C -0.17402(16) 0.73492(11) 0.42773(12) 0.0305(6) Uani 1 1 d . . .
H82A H -0.2211 0.7306 0.3893 0.046 Uiso 1 1 calc R . .
H82B H -0.1958 0.7515 0.4574 0.046 Uiso 1 1 calc R . .
H82C H -0.1502 0.7017 0.4433 0.046 Uiso 1 1 calc R . .
C83 C 0.11644(18) 0.75040(10) 0.61513(12) 0.0327(6) Uani 1 1 d . . .
H83A H 0.1067 0.7185 0.5923 0.049 Uiso 1 1 calc R . .
H83B H 0.0879 0.7490 0.6459 0.049 Uiso 1 1 calc R . .
H83C H 0.1783 0.7555 0.6351 0.049 Uiso 1 1 calc R . .
C84 C 0.25193(15) 0.55979(9) 0.45831(11) 0.0236(5) Uani 1 1 d . . .
C85 C 0.2953(2) 0.55467(12) 0.41015(16) 0.0490(8) Uani 1 1 d . . .
H85A H 0.3100 0.5190 0.4068 0.074 Uiso 1 1 calc R . .
H85B H 0.3477 0.5753 0.4217 0.074 Uiso 1 1 calc R . .
H85C H 0.2560 0.5664 0.3709 0.074 Uiso 1 1 calc R . .
C86 C 0.31298(18) 0.54168(10) 0.52031(13) 0.0386(7) Uani 1 1 d . . .
H86A H 0.3308 0.5067 0.5167 0.058 Uiso 1 1 calc R . .
H86B H 0.2833 0.5432 0.5504 0.058 Uiso 1 1 calc R . .
H86C H 0.3637 0.5637 0.5333 0.058 Uiso 1 1 calc R . .
C87 C 0.17285(17) 0.52549(10) 0.44187(13) 0.0324(6) Uani 1 1 d . . .
H87A H 0.1316 0.5364 0.4030 0.049 Uiso 1 1 calc R . .
H87B H 0.1461 0.5278 0.4736 0.049 Uiso 1 1 calc R . .
H87C H 0.1901 0.4903 0.4385 0.049 Uiso 1 1 calc R . .
O88 O 0.10909(14) 0.86031(8) 0.37920(9) 0.0417(5) Uani 1 1 d . . .
Cl1A Cl 0.20677(4) 0.62211(2) 0.23323(3) 0.02733(13) Uani 1 1 d . . .
Cl1B Cl 0.26225(3) 0.40332(2) 0.03049(3) 0.02416(12) Uani 1 1 d . . .
O1A O 0.29720(15) 0.61430(12) 0.25734(14) 0.0766(9) Uani 1 1 d . . .
O2A O 0.18661(16) 0.66509(8) 0.26341(12) 0.0538(6) Uani 1 1 d . . .
O3A O 0.18545(18) 0.63117(9) 0.16975(10) 0.0578(7) Uani 1 1 d . . .
O4A O 0.16577(18) 0.57808(9) 0.24474(12) 0.0602(7) Uani 1 1 d . . .
O1B O 0.32102(12) 0.41861(8) 0.08848(9) 0.0389(5) Uani 1 1 d . . .
O2B O 0.18927(12) 0.43699(8) 0.01446(10) 0.0467(6) Uani 1 1 d . . .
O3B O 0.30449(15) 0.40669(9) -0.01402(10) 0.0493(6) Uani 1 1 d . . .
O4B O 0.23338(14) 0.35273(8) 0.03405(11) 0.0461(5) Uani 1 1 d . . .
C1C C 0.8987(2) 0.80772(13) 0.08420(15) 0.0464(7) Uiso 1 1 d . . .
H1C1 H 0.9415 0.8116 0.1247 0.070 Uiso 1 1 calc R . .
H1C2 H 0.8783 0.8413 0.0675 0.070 Uiso 1 1 calc R . .
H1C3 H 0.9248 0.7904 0.0574 0.070 Uiso 1 1 calc R . .
C2C C 0.82534(18) 0.77737(12) 0.08862(14) 0.0384(6) Uiso 1 1 d . . .
H2C1 H 0.7991 0.7946 0.1159 0.046 Uiso 1 1 calc R . .
H2C2 H 0.7811 0.7744 0.0480 0.046 Uiso 1 1 calc R . .
O3C O 0.85391(11) 0.72840(7) 0.11158(8) 0.0327(4) Uiso 1 1 d . . .
C4C C 0.78542(19) 0.69571(12) 0.11202(14) 0.0420(7) Uiso 1 1 d . . .
H4C1 H 0.7469 0.6898 0.0699 0.050 Uiso 1 1 calc R . .
H4C2 H 0.7514 0.7117 0.1350 0.050 Uiso 1 1 calc R . .
C5C C 0.8214(2) 0.64662(14) 0.14080(16) 0.0533(8) Uiso 1 1 d . . .
H5C1 H 0.8540 0.6306 0.1173 0.080 Uiso 1 1 calc R . .
H5C2 H 0.7744 0.6242 0.1416 0.080 Uiso 1 1 calc R . .
H5C3 H 0.8595 0.6527 0.1824 0.080 Uiso 1 1 calc R . .
C1D C 0.3976(2) 0.68873(12) 0.16626(15) 0.0448(7) Uiso 1 1 d . . .
H1D1 H 0.3528 0.6815 0.1842 0.067 Uiso 1 1 calc R . .
H1D2 H 0.4490 0.6688 0.1873 0.067 Uiso 1 1 calc R . .
H1D3 H 0.3768 0.6796 0.1231 0.067 Uiso 1 1 calc R . .
C2D C 0.41927(18) 0.74442(11) 0.17271(14) 0.0381(6) Uiso 1 1 d . . .
H2D1 H 0.4502 0.7526 0.2159 0.046 Uiso 1 1 calc R . .
H2D2 H 0.4571 0.7530 0.1488 0.046 Uiso 1 1 calc R . .
O3D O 0.34193(11) 0.77321(7) 0.15141(8) 0.0313(4) Uiso 1 1 d . . .
C4D C 0.35731(18) 0.82623(11) 0.15208(13) 0.0357(6) Uiso 1 1 d . . .
H4D1 H 0.3888 0.8344 0.1237 0.043 Uiso 1 1 calc R . .
H4D2 H 0.3932 0.8369 0.1934 0.043 Uiso 1 1 calc R . .
C5D C 0.27363(17) 0.85441(11) 0.13365(13) 0.0361(6) Uiso 1 1 d . . .
H5D1 H 0.2397 0.8454 0.0918 0.054 Uiso 1 1 calc R . .
H5D2 H 0.2848 0.8910 0.1362 0.054 Uiso 1 1 calc R . .
H5D3 H 0.2416 0.8453 0.1609 0.054 Uiso 1 1 calc R . .
C1E C 0.4912(3) 0.67094(18) 0.3591(2) 0.0760(12) Uiso 1 1 d . . .
H1E1 H 0.4388 0.6798 0.3257 0.114 Uiso 1 1 calc R . .
H1E2 H 0.4758 0.6528 0.3907 0.114 Uiso 1 1 calc R . .
H1E3 H 0.5276 0.6493 0.3436 0.114 Uiso 1 1 calc R . .
C2E C 0.5393(2) 0.71877(14) 0.38554(17) 0.0533(8) Uiso 1 1 d . . .
H2E1 H 0.5098 0.7366 0.4104 0.064 Uiso 1 1 calc R . .
H2E2 H 0.5983 0.7102 0.4120 0.064 Uiso 1 1 calc R . .
O3E O 0.54265(14) 0.75074(9) 0.33697(10) 0.0506(6) Uiso 1 1 d . . .
C4E C 0.58918(19) 0.79540(12) 0.35805(14) 0.0415(7) Uiso 1 1 d . . .
H4E1 H 0.6505 0.7872 0.3790 0.050 Uiso 1 1 calc R . .
H4E2 H 0.5667 0.8126 0.3874 0.050 Uiso 1 1 calc R . .
C5E C 0.5807(2) 0.82923(13) 0.30543(15) 0.0470(7) Uiso 1 1 d . . .
H5E1 H 0.5996 0.8111 0.2754 0.071 Uiso 1 1 calc R . .
H5E2 H 0.6164 0.8595 0.3193 0.071 Uiso 1 1 calc R . .
H5E3 H 0.5205 0.8394 0.2869 0.071 Uiso 1 1 calc R . .
C1F C 0.6554(3) 0.67153(18) 0.2325(2) 0.0734(12) Uiso 1 1 d . . .
H1F1 H 0.6135 0.6450 0.2136 0.110 Uiso 1 1 calc R . .
H1F2 H 0.6686 0.6909 0.2008 0.110 Uiso 1 1 calc R . .
H1F3 H 0.6313 0.6943 0.2560 0.110 Uiso 1 1 calc R . .
C2F C 0.7333(2) 0.64846(15) 0.27251(17) 0.0568(9) Uiso 1 1 d . . .
H2F1 H 0.7520 0.6209 0.2509 0.068 Uiso 1 1 calc R . .
H2F2 H 0.7797 0.6741 0.2851 0.068 Uiso 1 1 calc R . .
O3F O 0.71746(19) 0.62851(12) 0.32478(14) 0.0752(8) Uiso 1 1 d . . .
C4F C 0.7882(3) 0.60564(18) 0.3656(2) 0.0763(12) Uiso 1 1 d . . .
H4F1 H 0.8382 0.6288 0.3763 0.092 Uiso 1 1 calc R . .
H4F2 H 0.8031 0.5742 0.3480 0.092 Uiso 1 1 calc R . .
C5F C 0.7634(4) 0.5932(2) 0.4224(3) 0.115(2) Uiso 1 1 d . . .
H5F1 H 0.7514 0.6248 0.4403 0.173 Uiso 1 1 calc R . .
H5F2 H 0.8110 0.5753 0.4522 0.173 Uiso 1 1 calc R . .
H5F3 H 0.7121 0.5716 0.4107 0.173 Uiso 1 1 calc R . .

loop_
_atom_site_aniso_label
_atom_site_aniso_U_11
_atom_site_aniso_U_22
_atom_site_aniso_U_33
_atom_site_aniso_U_23
_atom_site_aniso_U_13
_atom_site_aniso_U_12
Zn1 0.01344(11) 0.01334(13) 0.01615(12) 0.00086(9) 0.00471(9) -0.00003(8)
N1 0.0149(8) 0.0170(9) 0.0189(8) -0.0033(7) 0.0068(7) -0.0009(6)
C2 0.0229(10) 0.0227(12) 0.0188(10) -0.0042(9) 0.0063(8) -0.0002(9)
C3 0.0201(10) 0.0305(13) 0.0217(11) -0.0076(10) 0.0034(8) 0.0001(9)
N4 0.0158(8) 0.0231(10) 0.0274(10) -0.0091(8) 0.0073(7) -0.0033(7)
C5 0.0144(9) 0.0162(10) 0.0250(11) -0.0052(8) 0.0076(8) -0.0013(7)
C6 0.0171(9) 0.0191(11) 0.0267(11) 0.0006(9) 0.0105(8) -0.0005(8)
O7 0.0221(7) 0.0168(8) 0.0230(8) -0.0007(6) 0.0121(6) -0.0036(6)
C8 0.0170(9) 0.0155(10) 0.0192(10) 0.0001(8) 0.0071(8) -0.0038(7)
C9 0.0172(9) 0.0145(10) 0.0198(10) -0.0001(8) 0.0043(8) -0.0028(7)
C10 0.0131(9) 0.0196(11) 0.0225(10) -0.0016(8) 0.0037(8) -0.0020(8)
C11 0.0151(9) 0.0207(11) 0.0196(10) 0.0001(8) 0.0035(8) -0.0042(8)
C12 0.0163(9) 0.0211(11) 0.0240(11) 0.0039(9) 0.0057(8) -0.0029(8)
C13 0.0146(9) 0.0172(11) 0.0234(10) 0.0008(8) 0.0062(8) -0.0019(8)
C14 0.0118(9) 0.0192(11) 0.0279(11) 0.0046(9) 0.0058(8) -0.0024(7)
C15 0.0144(9) 0.0188(11) 0.0189(10) 0.0000(8) 0.0047(8) -0.0030(8)
C16 0.0144(9) 0.0208(11) 0.0239(11) -0.0013(9) 0.0083(8) -0.0014(8)
C17 0.0202(10) 0.0207(11) 0.0162(9) -0.0028(8) 0.0082(8) 0.0002(8)
C18 0.0153(9) 0.0191(11) 0.0188(10) -0.0029(8) 0.0051(8) -0.0044(8)
C19 0.0157(9) 0.0187(11) 0.0178(9) 0.0000(8) 0.0053(8) -0.0040(8)
C20 0.0143(9) 0.0161(10) 0.0201(10) 0.0009(8) 0.0049(7) -0.0011(7)
C21 0.0138(9) 0.0164(11) 0.0252(11) 0.0025(8) 0.0055(8) -0.0016(7)
C22 0.0145(9) 0.0150(10) 0.0203(10) 0.0003(8) 0.0058(8) -0.0008(7)
C23 0.0125(8) 0.0163(10) 0.0163(9) -0.0031(8) 0.0037(7) 0.0000(7)
C24 0.0126(8) 0.0152(10) 0.0192(10) -0.0010(8) 0.0055(7) 0.0001(7)
C25 0.0135(9) 0.0183(11) 0.0217(10) -0.0029(8) 0.0044(8) -0.0041(8)
C26 0.0150(9) 0.0208(11) 0.0187(10) -0.0006(8) 0.0032(8) -0.0007(8)
C27 0.0139(9) 0.0192(11) 0.0198(10) 0.0024(8) 0.0049(8) -0.0004(7)
C28 0.0141(9) 0.0155(10) 0.0216(10) 0.0009(8) 0.0032(8) -0.0020(7)
C29 0.0168(9) 0.0120(10) 0.0202(10) -0.0005(8) 0.0042(8) -0.0006(7)
C30 0.0166(9) 0.0145(10) 0.0174(9) -0.0023(8) 0.0053(8) -0.0012(7)
C31 0.0161(9) 0.0178(11) 0.0192(10) -0.0008(8) 0.0047(8) -0.0026(8)
C32 0.0177(9) 0.0205(12) 0.0237(11) 0.0004(9) 0.0052(8) 0.0030(8)
C33 0.0228(10) 0.0166(11) 0.0215(10) -0.0012(8) 0.0090(8) -0.0015(8)
C34 0.0206(10) 0.0184(11) 0.0191(10) 0.0008(8) 0.0051(8) -0.0021(8)
C35 0.0178(9) 0.0231(12) 0.0229(11) 0.0057(9) 0.0074(8) 0.0039(8)
C36 0.0170(9) 0.0223(12) 0.0176(10) 0.0039(8) 0.0060(8) 0.0024(8)
C37 0.0193(9) 0.0159(10) 0.0178(10) 0.0037(8) 0.0072(8) 0.0040(8)
C38 0.0177(9) 0.0173(11) 0.0179(10) 0.0038(8) 0.0070(8) 0.0015(8)
C39 0.0183(9) 0.0181(11) 0.0212(10) 0.0020(8) 0.0074(8) 0.0048(8)
C40 0.0237(10) 0.0166(11) 0.0179(10) 0.0015(8) 0.0043(8) 0.0032(8)
C41 0.0201(10) 0.0201(11) 0.0220(10) 0.0033(9) 0.0051(8) -0.0016(8)
C42 0.0154(9) 0.0187(11) 0.0208(10) 0.0035(8) 0.0058(8) 0.0014(8)
C43 0.0163(9) 0.0156(10) 0.0203(10) 0.0006(8) 0.0075(8) 0.0028(7)
C44 0.0184(9) 0.0156(11) 0.0235(10) -0.0008(8) 0.0072(8) -0.0010(8)
C45 0.0184(9) 0.0167(11) 0.0228(11) -0.0021(8) 0.0063(8) 0.0002(8)
C46 0.0195(10) 0.0210(11) 0.0193(10) 0.0009(8) 0.0069(8) -0.0021(8)
C47 0.0157(9) 0.0150(10) 0.0200(10) 0.0000(8) 0.0048(8) 0.0002(7)
C48 0.0169(9) 0.0159(10) 0.0176(10) -0.0004(8) 0.0036(8) 0.0030(8)
C49 0.0176(9) 0.0153(11) 0.0221(10) 0.0014(8) 0.0030(8) -0.0029(8)
N50 0.0145(8) 0.0150(9) 0.0158(8) -0.0012(7) 0.0029(6) -0.0006(6)
C51 0.0192(9) 0.0141(10) 0.0199(10) -0.0038(8) 0.0033(8) -0.0015(8)
C52 0.0220(10) 0.0126(10) 0.0209(10) -0.0029(8) 0.0047(8) -0.0006(8)
N53 0.0157(8) 0.0149(9) 0.0176(8) -0.0020(7) 0.0031(6) -0.0002(6)
C54 0.0152(9) 0.0148(10) 0.0160(9) 0.0000(8) 0.0040(7) 0.0012(7)
C55 0.0172(9) 0.0150(10) 0.0174(9) -0.0023(8) 0.0047(8) -0.0028(7)
O56 0.0129(6) 0.0183(8) 0.0163(7) -0.0025(6) 0.0021(5) 0.0006(5)
N57 0.0168(8) 0.0117(8) 0.0188(8) 0.0012(7) 0.0060(7) -0.0006(6)
C58 0.0167(9) 0.0175(11) 0.0211(10) -0.0021(8) 0.0080(8) -0.0009(8)
C59 0.0244(11) 0.0230(12) 0.0266(11) 0.0031(9) 0.0153(9) 0.0033(9)
N60 0.0261(9) 0.0197(10) 0.0237(9) 0.0059(8) 0.0124(8) 0.0043(7)
C61 0.0201(10) 0.0166(11) 0.0174(9) 0.0013(8) 0.0078(8) 0.0010(8)
C62 0.0208(10) 0.0169(11) 0.0209(10) -0.0003(8) 0.0071(8) 0.0035(8)
O63 0.0237(7) 0.0156(8) 0.0192(7) 0.0038(6) 0.0082(6) 0.0067(6)
C64 0.0162(10) 0.0339(15) 0.0388(14) -0.0120(11) 0.0098(10) -0.0085(9)
O65 0.0269(8) 0.0224(9) 0.0182(7) -0.0023(6) 0.0038(6) -0.0031(6)
C66 0.0305(13) 0.0394(16) 0.0285(13) 0.0065(12) -0.0064(10) -0.0032(11)
C67 0.0160(9) 0.0292(13) 0.0227(11) 0.0060(9) 0.0070(8) -0.0009(8)
C68 0.0326(13) 0.0308(15) 0.0434(15) 0.0080(12) 0.0192(12) -0.0049(11)
C69 0.0203(11) 0.0484(17) 0.0322(13) 0.0111(12) 0.0120(10) 0.0043(11)
C70 0.0277(12) 0.0537(19) 0.0238(12) -0.0020(12) 0.0088(10) 0.0013(12)
N71 0.0297(10) 0.0214(10) 0.0199(9) -0.0026(8) 0.0068(8) -0.0054(8)
N72 0.0194(9) 0.0201(10) 0.0323(11) -0.0097(8) 0.0090(8) -0.0003(7)
N73 0.0258(9) 0.0307(12) 0.0215(9) 0.0020(8) 0.0106(8) 0.0063(8)
O74 0.0177(7) 0.0140(8) 0.0327(9) -0.0007(7) 0.0056(6) -0.0009(6)
C75 0.0249(12) 0.0221(13) 0.0488(16) 0.0079(12) 0.0067(11) 0.0022(9)
C76 0.0165(9) 0.0277(13) 0.0206(10) 0.0002(9) -0.0006(8) -0.0030(8)
C77 0.0343(14) 0.0524(19) 0.0225(12) 0.0073(12) -0.0007(10) -0.0140(13)
C78 0.0263(13) 0.065(2) 0.0435(17) -0.0065(16) -0.0046(12) 0.0155(14)
C79 0.0340(14) 0.0450(18) 0.0283(13) 0.0016(12) -0.0023(11) -0.0177(12)
C80 0.0156(9) 0.0242(12) 0.0227(11) 0.0003(9) 0.0033(8) 0.0056(8)
O81 0.0204(7) 0.0257(9) 0.0192(7) -0.0005(6) 0.0082(6) 0.0024(6)
C82 0.0310(12) 0.0375(15) 0.0290(12) 0.0115(11) 0.0179(10) 0.0075(11)
C83 0.0409(14) 0.0283(14) 0.0345(14) 0.0177(11) 0.0203(12) 0.0119(11)
C84 0.0292(11) 0.0151(11) 0.0249(11) -0.0002(9) 0.0068(9) 0.0038(9)
C85 0.078(2) 0.0236(15) 0.065(2) -0.0045(14) 0.0495(19) 0.0033(14)
C86 0.0421(15) 0.0197(13) 0.0401(15) 0.0025(11) -0.0050(12) 0.0053(11)
C87 0.0346(13) 0.0209(13) 0.0372(14) -0.0056(11) 0.0054(11) -0.0029(10)
O88 0.0540(12) 0.0407(12) 0.0318(10) -0.0033(9) 0.0160(9) 0.0077(10)
Cl1A 0.0297(3) 0.0212(3) 0.0325(3) -0.0048(2) 0.0122(2) -0.0031(2)
Cl1B 0.0197(2) 0.0237(3) 0.0279(3) 0.0033(2) 0.0064(2) 0.0023(2)
O1A 0.0331(12) 0.102(2) 0.097(2) 0.0237(18) 0.0237(13) 0.0118(13)
O2A 0.0665(15) 0.0322(12) 0.0713(16) -0.0198(11) 0.0342(13) -0.0037(10)
O3A 0.0862(18) 0.0499(15) 0.0342(12) -0.0018(10) 0.0157(12) -0.0189(13)
O4A 0.101(2) 0.0328(13) 0.0660(16) -0.0143(11) 0.0535(15) -0.0303(13)
O1B 0.0293(9) 0.0491(13) 0.0301(10) -0.0009(9) -0.0012(8) 0.0009(9)
O2B 0.0304(10) 0.0403(13) 0.0558(13) 0.0039(10) -0.0042(9) 0.0140(9)
O3B 0.0582(14) 0.0565(15) 0.0446(12) -0.0117(10) 0.0326(11) -0.0182(11)
O4B 0.0530(13) 0.0249(11) 0.0629(14) 0.0048(10) 0.0225(11) -0.0080(9)

loop_
_atom_type_symbol
_atom_type_description
_atom_type_scat_dispersion_real
_atom_type_scat_dispersion_imag
_atom_type_scat_source
C C 0.0033 0.0016 'International Tables Vol C Tables 4.2.6.8 and 6.1.1.4'
H H 0.0000 0.0000 'International Tables Vol C Tables 4.2.6.8 and 6.1.1.4'
N N 0.0061 0.0033 'International Tables Vol C Tables 4.2.6.8 and 6.1.1.4'
O O 0.0106 0.0060 'International Tables Vol C Tables 4.2.6.8 and 6.1.1.4'
Cl Cl 0.1484 0.1585 'International Tables Vol C Tables 4.2.6.8 and 6.1.1.4'
Zn Zn 0.2839 1.4301 'International Tables Vol C Tables 4.2.6.8 and 6.1.1.4'

loop_
_geom_angle_atom_site_label_1
_geom_angle_atom_site_label_2
_geom_angle_atom_site_label_3
_geom_angle
_geom_angle_site_symmetry_1
_geom_angle_site_symmetry_3
_geom_angle_publ_flag
N50 Zn1 N57 109.74(7) . . ?
N50 Zn1 N1 112.50(7) . . ?
N57 Zn1 N1 104.05(7) . . ?
N50 Zn1 O88 112.09(8) . . ?
N57 Zn1 O88 107.81(8) . . ?
N1 Zn1 O88 110.25(8) . . ?
C5 N1 C2 106.82(18) . . ?
C5 N1 Zn1 129.36(15) . . ?
C2 N1 Zn1 123.22(15) . . ?
C3 C2 N1 108.5(2) . . ?
C3 C2 H2 125.8 . . ?
N1 C2 H2 125.8 . . ?
N4 C3 C2 106.9(2) . . ?
N4 C3 H3 126.6 . . ?
C2 C3 H3 126.6 . . ?
C5 N4 C3 108.27(19) . . ?
C5 N4 C64 126.9(2) . . ?
C3 N4 C64 124.9(2) . . ?
N1 C5 N4 109.6(2) . . ?
N1 C5 C6 125.59(19) . . ?
N4 C5 C6 124.84(19) . . ?
O7 C6 C5 107.62(18) . . ?
O7 C6 H6A 110.2 . . ?
C5 C6 H6A 110.2 . . ?
O7 C6 H6B 110.2 . . ?
C5 C6 H6B 110.2 . . ?
H6A C6 H6B 108.5 . . ?
C8 O7 C6 117.96(17) . . ?
C9 C8 O7 116.18(18) . . ?
C9 C8 C13 121.53(19) . . ?
O7 C8 C13 122.06(18) . . ?
C8 C9 C10 118.63(19) . . ?
C8 C9 C49 120.74(19) . . ?
C10 C9 C49 120.61(19) . . ?
C11 C10 C9 121.87(19) . . ?
C11 C10 H10 119.1 . . ?
C9 C10 H10 119.1 . . ?
C10 C11 C12 117.4(2) . . ?
C10 C11 C67 122.90(19) . . ?
C12 C11 C67 119.7(2) . . ?
C13 C12 C11 122.5(2) . . ?
C13 C12 H12 118.8 . . ?
C11 C12 H12 118.8 . . ?
C8 C13 C12 117.96(19) . . ?
C8 C13 C14 122.84(19) . . ?
C12 C13 C14 119.12(19) . . ?
C13 C14 C15 114.86(19) . . ?
C13 C14 H14A 108.6 . . ?
C15 C14 H14A 108.6 . . ?
C13 C14 H14B 108.6 . . ?
C15 C14 H14B 108.6 . . ?
H14A C14 H14B 107.5 . . ?
C16 C15 C20 119.70(19) . . ?
C16 C15 C14 122.77(18) . . ?
C20 C15 C14 117.52(19) . . ?
C15 C16 C17 120.68(19) . . ?
C15 C16 H16 119.7 . . ?
C17 C16 H16 119.7 . . ?
N72 C17 C18 120.5(2) . . ?
N72 C17 C16 121.10(19) . . ?
C18 C17 C16 118.4(2) . . ?
C19 C18 C17 121.8(2) . . ?
C19 C18 H18 119.1 . . ?
C17 C18 H18 119.1 . . ?
C18 C19 C20 119.09(19) . . ?
C18 C19 C21 122.77(18) . . ?
C20 C19 C21 118.13(19) . . ?
O74 C20 C15 119.62(18) . . ?
O74 C20 C19 119.99(18) . . ?
C15 C20 C19 120.2(2) . . ?
C22 C21 C19 115.27(18) . . ?
C22 C21 H21A 108.5 . . ?
C19 C21 H21A 108.5 . . ?
C22 C21 H21B 108.5 . . ?
C19 C21 H21B 108.5 . . ?
H21A C21 H21B 107.5 . . ?
C23 C22 C27 117.82(19) . . ?
C23 C22 C21 121.45(18) . . ?
C27 C22 C21 120.72(19) . . ?
O56 C23 C22 118.84(18) . . ?
O56 C23 C24 119.34(18) . . ?
C22 C23 C24 121.65(18) . . ?
C25 C24 C23 118.30(19) . . ?
C25 C24 C28 121.68(18) . . ?
C23 C24 C28 119.94(18) . . ?
C24 C25 C26 122.28(19) . . ?
C24 C25 H25 118.9 . . ?
C26 C25 H25 118.9 . . ?
C25 C26 C27 117.45(19) . . ?
C25 C26 C76 122.53(19) . . ?
C27 C26 C76 120.0(2) . . ?
C22 C27 C26 122.5(2) . . ?
C22 C27 H27 118.8 . . ?
C26 C27 H27 118.8 . . ?
C24 C28 C29 112.98(17) . . ?
C24 C28 H28A 109.0 . . ?
C29 C28 H28A 109.0 . . ?
C24 C28 H28B 109.0 . . ?
C29 C28 H28B 109.0 . . ?
H28A C28 H28B 107.8 . . ?
C30 C29 C34 118.90(19) . . ?
C30 C29 C28 120.46(19) . . ?
C34 C29 C28 120.63(19) . . ?
C29 C30 O81 120.08(18) . . ?
C29 C30 C31 120.96(19) . . ?
O81 C30 C31 118.83(18) . . ?
C32 C31 C30 118.79(19) . . ?
C32 C31 C35 122.39(19) . . ?
C30 C31 C35 118.79(19) . . ?
C31 C32 C33 120.8(2) . . ?
C31 C32 H32 119.6 . . ?
C33 C32 H32 119.6 . . ?
C34 C33 N73 120.0(2) . . ?
C34 C33 C32 119.0(2) . . ?
N73 C33 C32 121.0(2) . . ?
C33 C34 C29 121.5(2) . . ?
C33 C34 H34 119.3 . . ?
C29 C34 H34 119.3 . . ?
C36 C35 C31 114.25(18) . . ?
C36 C35 H35A 108.7 . . ?
C31 C35 H35A 108.7 . . ?
C36 C35 H35B 108.7 . . ?
C31 C35 H35B 108.7 . . ?
H35A C35 H35B 107.6 . . ?
C37 C36 C41 118.63(19) . . ?
C37 C36 C35 120.7(2) . . ?
C41 C36 C35 120.6(2) . . ?
C36 C37 O63 118.38(18) . . ?
C36 C37 C38 121.6(2) . . ?
O63 C37 C38 119.86(19) . . ?
C39 C38 C37 117.9(2) . . ?
C39 C38 C42 120.44(18) . . ?
C37 C38 C42 121.6(2) . . ?
C38 C39 C40 122.81(19) . . ?
C38 C39 H39 118.6 . . ?
C40 C39 H39 118.6 . . ?
C41 C40 C39 116.9(2) . . ?
C41 C40 C84 123.6(2) . . ?
C39 C40 C84 119.52(19) . . ?
C40 C41 C36 122.1(2) . . ?
C40 C41 H41 118.9 . . ?
C36 C41 H41 118.9 . . ?
C38 C42 C43 114.63(17) . . ?
C38 C42 H42A 108.6 . . ?
C43 C42 H42A 108.6 . . ?
C38 C42 H42B 108.6 . . ?
C43 C42 H42B 108.6 . . ?
H42A C42 H42B 107.6 . . ?
C44 C43 C48 118.7(2) . . ?
C44 C43 C42 121.7(2) . . ?
C48 C43 C42 119.60(19) . . ?
C43 C44 C45 121.0(2) . . ?
C43 C44 H44 119.5 . . ?
C45 C44 H44 119.5 . . ?
C44 C45 C46 119.1(2) . . ?
C44 C45 N71 120.8(2) . . ?
C46 C45 N71 120.0(2) . . ?
C47 C46 C45 120.8(2) . . ?
C47 C46 H46 119.6 . . ?
C45 C46 H46 119.6 . . ?
C48 C47 C46 119.0(2) . . ?
C48 C47 C49 119.99(19) . . ?
C46 C47 C49 121.02(19) . . ?
C47 C48 O65 119.75(19) . . ?
C47 C48 C43 121.36(19) . . ?
O65 C48 C43 118.85(19) . . ?
C9 C49 C47 113.39(17) . . ?
C9 C49 H49A 108.9 . . ?
C47 C49 H49A 108.9 . . ?
C9 C49 H49B 108.9 . . ?
C47 C49 H49B 108.9 . . ?
H49A C49 H49B 107.7 . . ?
C54 N50 C51 106.40(17) . . ?
C54 N50 Zn1 125.86(15) . . ?
C51 N50 Zn1 127.50(13) . . ?
C52 C51 N50 108.75(18) . . ?
C52 C51 H51 125.6 . . ?
N50 C51 H51 125.6 . . ?
C51 C52 N53 106.70(19) . . ?
C51 C52 H52 126.6 . . ?
N53 C52 H52 126.6 . . ?
C54 N53 C52 108.28(17) . . ?
C54 N53 C80 124.90(18) . . ?
C52 N53 C80 126.82(19) . . ?
N50 C54 N53 109.86(18) . . ?
N50 C54 C55 124.98(18) . . ?
N53 C54 C55 124.87(18) . . ?
O56 C55 C54 108.28(17) . . ?
O56 C55 H55A 110.0 . . ?
C54 C55 H55A 110.0 . . ?
O56 C55 H55B 110.0 . . ?
C54 C55 H55B 110.0 . . ?
H55A C55 H55B 108.4 . . ?
C23 O56 C55 116.03(15) . . ?
C61 N57 C58 106.68(18) . . ?
C61 N57 Zn1 126.63(14) . . ?
C58 N57 Zn1 126.65(14) . . ?
C59 C58 N57 108.68(19) . . ?
C59 C58 H58 125.7 . . ?
N57 C58 H58 125.7 . . ?
C58 C59 N60 106.89(19) . . ?
C58 C59 H59 126.6 . . ?
N60 C59 H59 126.6 . . ?
C61 N60 C59 107.92(18) . . ?
C61 N60 C83 126.5(2) . . ?
C59 N60 C83 125.5(2) . . ?
N57 C61 N60 109.82(18) . . ?
N57 C61 C62 125.21(19) . . ?
N60 C61 C62 124.89(19) . . ?
O63 C62 C61 108.99(17) . . ?
O63 C62 H62A 109.9 . . ?
C61 C62 H62A 109.9 . . ?
O63 C62 H62B 109.9 . . ?
C61 C62 H62B 109.9 . . ?
H62A C62 H62B 108.3 . . ?
C37 O63 C62 116.18(16) . . ?
N4 C64 H64A 109.5 . . ?
N4 C64 H64B 109.5 . . ?
H64A C64 H64B 109.5 . . ?
N4 C64 H64C 109.5 . . ?
H64A C64 H64C 109.5 . . ?
H64B C64 H64C 109.5 . . ?
C48 O65 C66 113.82(19) . . ?
O65 C66 H66A 109.5 . . ?
O65 C66 H66B 109.5 . . ?
H66A C66 H66B 109.5 . . ?
O65 C66 H66C 109.5 . . ?
H66A C66 H66C 109.5 . . ?
H66B C66 H66C 109.5 . . ?
C69 C67 C11 112.46(19) . . ?
C69 C67 C70 108.3(2) . . ?
C11 C67 C70 109.67(19) . . ?
C69 C67 C68 108.4(2) . . ?
C11 C67 C68 109.1(2) . . ?
C70 C67 C68 108.9(2) . . ?
C67 C68 H68A 109.5 . . ?
C67 C68 H68B 109.5 . . ?
H68A C68 H68B 109.5 . . ?
C67 C68 H68C 109.5 . . ?
H68A C68 H68C 109.5 . . ?
H68B C68 H68C 109.5 . . ?
C67 C69 H69A 109.5 . . ?
C67 C69 H69B 109.5 . . ?
H69A C69 H69B 109.5 . . ?
C67 C69 H69C 109.5 . . ?
H69A C69 H69C 109.5 . . ?
H69B C69 H69C 109.5 . . ?
C67 C70 H70A 109.5 . . ?
C67 C70 H70B 109.5 . . ?
H70A C70 H70B 109.5 . . ?
C67 C70 H70C 109.5 . . ?
H70A C70 H70C 109.5 . . ?
H70B C70 H70C 109.5 . . ?
C45 N71 H71A 120.0 . . ?
C45 N71 H71B 120.0 . . ?
H71A N71 H71B 120.0 . . ?
C17 N72 H72A 120.0 . . ?
C17 N72 H72B 120.0 . . ?
H72A N72 H72B 120.0 . . ?
C33 N73 H73A 120.0 . . ?
C33 N73 H73B 120.0 . . ?
H73A N73 H73B 120.0 . . ?
C20 O74 C75 115.32(19) . . ?
O74 C75 H75A 109.5 . . ?
O74 C75 H75B 109.5 . . ?
H75A C75 H75B 109.5 . . ?
O74 C75 H75C 109.5 . . ?
H75A C75 H75C 109.5 . . ?
H75B C75 H75C 109.5 . . ?
C78 C76 C79 109.8(2) . . ?
C78 C76 C77 108.4(2) . . ?
C79 C76 C77 106.7(2) . . ?
C78 C76 C26 108.6(2) . . ?
C79 C76 C26 112.0(2) . . ?
C77 C76 C26 111.27(19) . . ?
C76 C77 H77A 109.5 . . ?
C76 C77 H77B 109.5 . . ?
H77A C77 H77B 109.5 . . ?
C76 C77 H77C 109.5 . . ?
H77A C77 H77C 109.5 . . ?
H77B C77 H77C 109.5 . . ?
C76 C78 H78A 109.5 . . ?
C76 C78 H78B 109.5 . . ?
H78A C78 H78B 109.5 . . ?
C76 C78 H78C 109.5 . . ?
H78A C78 H78C 109.5 . . ?
H78B C78 H78C 109.5 . . ?
C76 C79 H79A 109.5 . . ?
C76 C79 H79B 109.5 . . ?
H79A C79 H79B 109.5 . . ?
C76 C79 H79C 109.5 . . ?
H79A C79 H79C 109.5 . . ?
H79B C79 H79C 109.5 . . ?
N53 C80 H80A 109.5 . . ?
N53 C80 H80B 109.5 . . ?
H80A C80 H80B 109.5 . . ?
N53 C80 H80C 109.5 . . ?
H80A C80 H80C 109.5 . . ?
H80B C80 H80C 109.5 . . ?
C30 O81 C82 115.09(18) . . ?
O81 C82 H82A 109.5 . . ?
O81 C82 H82B 109.5 . . ?
H82A C82 H82B 109.5 . . ?
O81 C82 H82C 109.5 . . ?
H82A C82 H82C 109.5 . . ?
H82B C82 H82C 109.5 . . ?
N60 C83 H83A 109.5 . . ?
N60 C83 H83B 109.5 . . ?
H83A C83 H83B 109.5 . . ?
N60 C83 H83C 109.5 . . ?
H83A C83 H83C 109.5 . . ?
H83B C83 H83C 109.5 . . ?
C85 C84 C40 109.3(2) . . ?
C85 C84 C87 109.4(2) . . ?
C40 C84 C87 112.1(2) . . ?
C85 C84 C86 110.1(2) . . ?
C40 C84 C86 108.93(19) . . ?
C87 C84 C86 106.9(2) . . ?
C84 C85 H85A 109.5 . . ?
C84 C85 H85B 109.5 . . ?
H85A C85 H85B 109.5 . . ?
C84 C85 H85C 109.5 . . ?
H85A C85 H85C 109.5 . . ?
H85B C85 H85C 109.5 . . ?
C84 C86 H86A 109.5 . . ?
C84 C86 H86B 109.5 . . ?
H86A C86 H86B 109.5 . . ?
C84 C86 H86C 109.5 . . ?
H86A C86 H86C 109.5 . . ?
H86B C86 H86C 109.5 . . ?
C84 C87 H87A 109.5 . . ?
C84 C87 H87B 109.5 . . ?
H87A C87 H87B 109.5 . . ?
C84 C87 H87C 109.5 . . ?
H87A C87 H87C 109.5 . . ?
H87B C87 H87C 109.5 . . ?
O4A Cl1A O3A 111.46(15) . . ?
O4A Cl1A O1A 108.10(18) . . ?
O3A Cl1A O1A 107.56(17) . . ?
O4A Cl1A O2A 110.72(15) . . ?
O3A Cl1A O2A 111.16(16) . . ?
O1A Cl1A O2A 107.66(17) . . ?
O4B Cl1B O3B 110.59(14) . . ?
O4B Cl1B O1B 109.98(13) . . ?
O3B Cl1B O1B 109.07(13) . . ?
O4B Cl1B O2B 108.92(13) . . ?
O3B Cl1B O2B 109.76(15) . . ?
O1B Cl1B O2B 108.49(13) . . ?
C2C C1C H1C1 109.5 . . ?
C2C C1C H1C2 109.5 . . ?
H1C1 C1C H1C2 109.5 . . ?
C2C C1C H1C3 109.5 . . ?
H1C1 C1C H1C3 109.5 . . ?
H1C2 C1C H1C3 109.5 . . ?
O3C C2C C1C 109.9(2) . . ?
O3C C2C H2C1 109.7 . . ?
C1C C2C H2C1 109.7 . . ?
O3C C2C H2C2 109.7 . . ?
C1C C2C H2C2 109.7 . . ?
H2C1 C2C H2C2 108.2 . . ?
C2C O3C C4C 112.9(2) . . ?
O3C C4C C5C 109.3(3) . . ?
O3C C4C H4C1 109.8 . . ?
C5C C4C H4C1 109.8 . . ?
O3C C4C H4C2 109.8 . . ?
C5C C4C H4C2 109.8 . . ?
H4C1 C4C H4C2 108.3 . . ?
C4C C5C H5C1 109.5 . . ?
C4C C5C H5C2 109.5 . . ?
H5C1 C5C H5C2 109.5 . . ?
C4C C5C H5C3 109.5 . . ?
H5C1 C5C H5C3 109.5 . . ?
H5C2 C5C H5C3 109.5 . . ?
C2D C1D H1D1 109.5 . . ?
C2D C1D H1D2 109.5 . . ?
H1D1 C1D H1D2 109.5 . . ?
C2D C1D H1D3 109.5 . . ?
H1D1 C1D H1D3 109.5 . . ?
H1D2 C1D H1D3 109.5 . . ?
O3D C2D C1D 109.2(2) . . ?
O3D C2D H2D1 109.8 . . ?
C1D C2D H2D1 109.8 . . ?
O3D C2D H2D2 109.8 . . ?
C1D C2D H2D2 109.8 . . ?
H2D1 C2D H2D2 108.3 . . ?
C4D O3D C2D 112.6(2) . . ?
O3D C4D C5D 109.9(2) . . ?
O3D C4D H4D1 109.7 . . ?
C5D C4D H4D1 109.7 . . ?
O3D C4D H4D2 109.7 . . ?
C5D C4D H4D2 109.7 . . ?
H4D1 C4D H4D2 108.2 . . ?
C4D C5D H5D1 109.5 . . ?
C4D C5D H5D2 109.5 . . ?
H5D1 C5D H5D2 109.5 . . ?
C4D C5D H5D3 109.5 . . ?
H5D1 C5D H5D3 109.5 . . ?
H5D2 C5D H5D3 109.5 . . ?
C2E C1E H1E1 109.5 . . ?
C2E C1E H1E2 109.5 . . ?
H1E1 C1E H1E2 109.5 . . ?
C2E C1E H1E3 109.5 . . ?
H1E1 C1E H1E3 109.5 . . ?
H1E2 C1E H1E3 109.5 . . ?
O3E C2E C1E 108.8(3) . . ?
O3E C2E H2E1 109.9 . . ?
C1E C2E H2E1 109.9 . . ?
O3E C2E H2E2 109.9 . . ?
C1E C2E H2E2 109.9 . . ?
H2E1 C2E H2E2 108.3 . . ?
C4E O3E C2E 112.2(2) . . ?
O3E C4E C5E 108.8(3) . . ?
O3E C4E H4E1 109.9 . . ?
C5E C4E H4E1 109.9 . . ?
O3E C4E H4E2 109.9 . . ?
C5E C4E H4E2 109.9 . . ?
H4E1 C4E H4E2 108.3 . . ?
C4E C5E H5E1 109.5 . . ?
C4E C5E H5E2 109.5 . . ?
H5E1 C5E H5E2 109.5 . . ?
C4E C5E H5E3 109.5 . . ?
H5E1 C5E H5E3 109.5 . . ?
H5E2 C5E H5E3 109.5 . . ?
C2F C1F H1F1 109.5 . . ?
C2F C1F H1F2 109.5 . . ?
H1F1 C1F H1F2 109.5 . . ?
C2F C1F H1F3 109.5 . . ?
H1F1 C1F H1F3 109.5 . . ?
H1F2 C1F H1F3 109.5 . . ?
O3F C2F C1F 109.3(3) . . ?
O3F C2F H2F1 109.8 . . ?
C1F C2F H2F1 109.8 . . ?
O3F C2F H2F2 109.8 . . ?
C1F C2F H2F2 109.8 . . ?
H2F1 C2F H2F2 108.3 . . ?
C4F O3F C2F 113.5(3) . . ?
O3F C4F C5F 106.4(4) . . ?
O3F C4F H4F1 110.4 . . ?
C5F C4F H4F1 110.4 . . ?
O3F C4F H4F2 110.4 . . ?
C5F C4F H4F2 110.4 . . ?
H4F1 C4F H4F2 108.6 . . ?
C4F C5F H5F1 109.5 . . ?
C4F C5F H5F2 109.5 . . ?
H5F1 C5F H5F2 109.5 . . ?
C4F C5F H5F3 109.5 . . ?
H5F1 C5F H5F3 109.5 . . ?
H5F2 C5F H5F3 109.5 . . ?

loop_
_geom_bond_atom_site_label_1
_geom_bond_atom_site_label_2
_geom_bond_distance
_geom_bond_site_symmetry_2
_geom_bond_publ_flag
Zn1 N50 1.9766(17) . ?
Zn1 N57 1.9972(18) . ?
Zn1 N1 1.9980(17) . ?
Zn1 O88 2.041(2) . ?
N1 C5 1.330(3) . ?
N1 C2 1.377(3) . ?
C2 C3 1.360(3) . ?
C2 H2 0.9500 . ?
C3 N4 1.356(3) . ?
C3 H3 0.9500 . ?
N4 C5 1.350(3) . ?
N4 C64 1.463(3) . ?
C5 C6 1.489(3) . ?
C6 O7 1.440(3) . ?
C6 H6A 0.9900 . ?
C6 H6B 0.9900 . ?
O7 C8 1.392(2) . ?
C8 C9 1.392(3) . ?
C8 C13 1.394(3) . ?
C9 C10 1.399(3) . ?
C9 C49 1.509(3) . ?
C10 C11 1.394(3) . ?
C10 H10 0.9500 . ?
C11 C12 1.398(3) . ?
C11 C67 1.531(3) . ?
C12 C13 1.397(3) . ?
C12 H12 0.9500 . ?
C13 C14 1.508(3) . ?
C14 C15 1.529(3) . ?
C14 H14A 0.9900 . ?
C14 H14B 0.9900 . ?
C15 C16 1.393(3) . ?
C15 C20 1.400(3) . ?
C16 C17 1.401(3) . ?
C16 H16 0.9500 . ?
C17 N72 1.393(3) . ?
C17 C18 1.399(3) . ?
C18 C19 1.382(3) . ?
C18 H18 0.9500 . ?
C19 C20 1.402(3) . ?
C19 C21 1.523(3) . ?
C20 O74 1.385(3) . ?
C21 C22 1.507(3) . ?
C21 H21A 0.9900 . ?
C21 H21B 0.9900 . ?
C22 C23 1.395(3) . ?
C22 C27 1.395(3) . ?
C23 O56 1.393(2) . ?
C23 C24 1.397(3) . ?
C24 C25 1.391(3) . ?
C24 C28 1.507(3) . ?
C25 C26 1.392(3) . ?
C25 H25 0.9500 . ?
C26 C27 1.397(3) . ?
C26 C76 1.536(3) . ?
C27 H27 0.9500 . ?
C28 C29 1.525(3) . ?
C28 H28A 0.9900 . ?
C28 H28B 0.9900 . ?
C29 C30 1.389(3) . ?
C29 C34 1.390(3) . ?
C30 O81 1.390(2) . ?
C30 C31 1.403(3) . ?
C31 C32 1.392(3) . ?
C31 C35 1.519(3) . ?
C32 C33 1.400(3) . ?
C32 H32 0.9500 . ?
C33 C34 1.384(3) . ?
C33 N73 1.396(3) . ?
C34 H34 0.9500 . ?
C35 C36 1.510(3) . ?
C35 H35A 0.9900 . ?
C35 H35B 0.9900 . ?
C36 C37 1.385(3) . ?
C36 C41 1.402(3) . ?
C37 O63 1.393(3) . ?
C37 C38 1.400(3) . ?
C38 C39 1.387(3) . ?
C38 C42 1.504(3) . ?
C39 C40 1.409(3) . ?
C39 H39 0.9500 . ?
C40 C41 1.392(3) . ?
C40 C84 1.527(3) . ?
C41 H41 0.9500 . ?
C42 C43 1.518(3) . ?
C42 H42A 0.9900 . ?
C42 H42B 0.9900 . ?
C43 C44 1.394(3) . ?
C43 C48 1.399(3) . ?
C44 C45 1.394(3) . ?
C44 H44 0.9500 . ?
C45 C46 1.397(3) . ?
C45 N71 1.405(3) . ?
C46 C47 1.395(3) . ?
C46 H46 0.9500 . ?
C47 C48 1.389(3) . ?
C47 C49 1.522(3) . ?
C48 O65 1.396(3) . ?
C49 H49A 0.9900 . ?
C49 H49B 0.9900 . ?
N50 C54 1.340(2) . ?
N50 C51 1.385(3) . ?
C51 C52 1.361(3) . ?
C51 H51 0.9500 . ?
C52 N53 1.368(3) . ?
C52 H52 0.9500 . ?
N53 C54 1.347(3) . ?
N53 C80 1.466(3) . ?
C54 C55 1.490(3) . ?
C55 O56 1.445(2) . ?
C55 H55A 0.9900 . ?
C55 H55B 0.9900 . ?
N57 C61 1.331(3) . ?
N57 C58 1.383(3) . ?
C58 C59 1.349(3) . ?
C58 H58 0.9500 . ?
C59 N60 1.372(3) . ?
C59 H59 0.9500 . ?
N60 C61 1.346(3) . ?
N60 C83 1.472(3) . ?
C61 C62 1.490(3) . ?
C62 O63 1.449(3) . ?
C62 H62A 0.9900 . ?
C62 H62B 0.9900 . ?
C64 H64A 0.9800 . ?
C64 H64B 0.9800 . ?
C64 H64C 0.9800 . ?
O65 C66 1.433(3) . ?
C66 H66A 0.9800 . ?
C66 H66B 0.9800 . ?
C66 H66C 0.9800 . ?
C67 C69 1.526(3) . ?
C67 C70 1.533(3) . ?
C67 C68 1.547(4) . ?
C68 H68A 0.9800 . ?
C68 H68B 0.9800 . ?
C68 H68C 0.9800 . ?
C69 H69A 0.9800 . ?
C69 H69B 0.9800 . ?
C69 H69C 0.9800 . ?
C70 H70A 0.9800 . ?
C70 H70B 0.9800 . ?
C70 H70C 0.9800 . ?
N71 H71A 0.8800 . ?
N71 H71B 0.8800 . ?
N72 H72A 0.8800 . ?
N72 H72B 0.8800 . ?
N73 H73A 0.8800 . ?
N73 H73B 0.8800 . ?
O74 C75 1.429(3) . ?
C75 H75A 0.9800 . ?
C75 H75B 0.9800 . ?
C75 H75C 0.9800 . ?
C76 C78 1.517(4) . ?
C76 C79 1.529(4) . ?
C76 C77 1.533(4) . ?
C77 H77A 0.9800 . ?
C77 H77B 0.9800 . ?
C77 H77C 0.9800 . ?
C78 H78A 0.9800 . ?
C78 H78B 0.9800 . ?
C78 H78C 0.9800 . ?
C79 H79A 0.9800 . ?
C79 H79B 0.9800 . ?
C79 H79C 0.9800 . ?
C80 H80A 0.9800 . ?
C80 H80B 0.9800 . ?
C80 H80C 0.9800 . ?
O81 C82 1.418(3) . ?
C82 H82A 0.9800 . ?
C82 H82B 0.9800 . ?
C82 H82C 0.9800 . ?
C83 H83A 0.9800 . ?
C83 H83B 0.9800 . ?
C83 H83C 0.9800 . ?
C84 C85 1.523(4) . ?
C84 C87 1.528(3) . ?
C84 C86 1.540(3) . ?
C85 H85A 0.9800 . ?
C85 H85B 0.9800 . ?
C85 H85C 0.9800 . ?
C86 H86A 0.9800 . ?
C86 H86B 0.9800 . ?
C86 H86C 0.9800 . ?
C87 H87A 0.9800 . ?
C87 H87B 0.9800 . ?
C87 H87C 0.9800 . ?
Cl1A O4A 1.412(2) . ?
Cl1A O3A 1.424(2) . ?
Cl1A O1A 1.424(2) . ?
Cl1A O2A 1.430(2) . ?
Cl1B O4B 1.427(2) . ?
Cl1B O3B 1.431(2) . ?
Cl1B O1B 1.4369(19) . ?
Cl1B O2B 1.4417(19) . ?
C1C C2C 1.482(4) . ?
C1C H1C1 0.9800 . ?
C1C H1C2 0.9800 . ?
C1C H1C3 0.9800 . ?
C2C O3C 1.417(3) . ?
C2C H2C1 0.9900 . ?
C2C H2C2 0.9900 . ?
O3C C4C 1.423(3) . ?
C4C C5C 1.488(5) . ?
C4C H4C1 0.9900 . ?
C4C H4C2 0.9900 . ?
C5C H5C1 0.9800 . ?
C5C H5C2 0.9800 . ?
C5C H5C3 0.9800 . ?
C1D C2D 1.507(4) . ?
C1D H1D1 0.9800 . ?
C1D H1D2 0.9800 . ?
C1D H1D3 0.9800 . ?
C2D O3D 1.425(3) . ?
C2D H2D1 0.9900 . ?
C2D H2D2 0.9900 . ?
O3D C4D 1.420(3) . ?
C4D C5D 1.500(4) . ?
C4D H4D1 0.9900 . ?
C4D H4D2 0.9900 . ?
C5D H5D1 0.9800 . ?
C5D H5D2 0.9800 . ?
C5D H5D3 0.9800 . ?
C1E C2E 1.509(6) . ?
C1E H1E1 0.9800 . ?
C1E H1E2 0.9800 . ?
C1E H1E3 0.9800 . ?
C2E O3E 1.427(4) . ?
C2E H2E1 0.9900 . ?
C2E H2E2 0.9900 . ?
O3E C4E 1.402(4) . ?
C4E C5E 1.486(4) . ?
C4E H4E1 0.9900 . ?
C4E H4E2 0.9900 . ?
C5E H5E1 0.9800 . ?
C5E H5E2 0.9800 . ?
C5E H5E3 0.9800 . ?
C1F C2F 1.449(5) . ?
C1F H1F1 0.9800 . ?
C1F H1F2 0.9800 . ?
C1F H1F3 0.9800 . ?
C2F O3F 1.428(5) . ?
C2F H2F1 0.9900 . ?
C2F H2F2 0.9900 . ?
O3F C4F 1.377(5) . ?
C4F C5F 1.544(8) . ?
C4F H4F1 0.9900 . ?
C4F H4F2 0.9900 . ?
C5F H5F1 0.9800 . ?
C5F H5F2 0.9800 . ?
C5F H5F3 0.9800 . ?
